data_2228031
loop_
_publ_author_name
'Ha, Kwang'

_publ_section_title
;
 (Acridine-\k<i>N</i>)(dimethyl
 sulfoxide-\k<i>S</i>)diiodidoplatinum(II)
;
_journal_coeditor_code TK2697
_journal_issue 9
_journal_name_full 'Acta Crystallographica Section E'
_journal_page_first m1083
_journal_paper_doi 10.1107/S1600536810031387
_journal_volume 66
_journal_year 2010
_chemical_formula_iupac '[Pt I2 (C13 H9 N) (C2 H6 O S)]'
_chemical_formula_moiety 'C15 H15 I2 N O Pt S'
_chemical_formula_sum 'C15 H15 I2 N O Pt S'
_chemical_formula_weight 706.23
_chemical_name_systematic
;
(Acridine-\k<i>N</i>)(dimethyl sulfoxide-\k<i>S</i>)diiodidoplatinum(II)
;
_space_group_IT_number 14
_symmetry_cell_setting monoclinic
_symmetry_space_group_name_Hall '-P 2ybc'
_symmetry_space_group_name_H-M 'P 1 21/c 1'
_atom_sites_solution_hydrogens geom
_atom_sites_solution_primary direct
_atom_sites_solution_secondary difmap
_cell_angle_alpha 90.00
_cell_angle_beta 114.4920(10)
_cell_angle_gamma 90.00
_cell_formula_units_Z 4
_cell_length_a 8.4800(6)
_cell_length_b 23.8181(17)
_cell_length_c 9.9036(7)
_cell_measurement_reflns_used 5088
_cell_measurement_temperature 200(2)
_cell_measurement_theta_max 26.00
_cell_measurement_theta_min 2.64
_cell_volume 1820.3(2)
_computing_cell_refinement 'SAINT (Bruker, 2000)'
_computing_data_collection 'SMART (Bruker, 2000)'
_computing_data_reduction 'SAINT (Bruker, 2000)'
_computing_molecular_graphics 'ORTEP-3 (Farrugia, 1997) and PLATON (Spek, 2009)'
_computing_publication_material 'SHELXL97 (Sheldrick, 2008)'
_computing_structure_refinement 'SHELXL97 (Sheldrick, 2008)'
_computing_structure_solution 'SHELXS97 (Sheldrick, 2008)'
_diffrn_ambient_temperature 200(2)
_diffrn_measured_fraction_theta_full 0.997
_diffrn_measured_fraction_theta_max 0.997
_diffrn_measurement_device_type 'Bruker SMART 1000 CCD'
_diffrn_measurement_method '\f and \w scans'
_diffrn_radiation_monochromator graphite
_diffrn_radiation_source 'fine-focus sealed tube'
_diffrn_radiation_type MoK\a
_diffrn_radiation_wavelength 0.71073
_diffrn_reflns_av_R_equivalents 0.0505
_diffrn_reflns_av_sigmaI/netI 0.0570
_diffrn_reflns_limit_h_max 7
_diffrn_reflns_limit_h_min -10
_diffrn_reflns_limit_k_max 29
_diffrn_reflns_limit_k_min -28
_diffrn_reflns_limit_l_max 12
_diffrn_reflns_limit_l_min -12
_diffrn_reflns_number 11217
_diffrn_reflns_theta_full 26.00
_diffrn_reflns_theta_max 26.00
_diffrn_reflns_theta_min 2.42
_diffrn_standards_decay_% 0
_diffrn_standards_interval_count 0
_diffrn_standards_interval_time 0
_diffrn_standards_number 0
_exptl_absorpt_coefficient_mu 11.213
_exptl_absorpt_correction_T_max 1.000000
_exptl_absorpt_correction_T_min 0.468215
_exptl_absorpt_correction_type multi-scan
_exptl_absorpt_process_details '(SADABS; Bruker, 2000)'
_exptl_crystal_colour yellow
_exptl_crystal_density_diffrn 2.577
_exptl_crystal_density_method 'not measured'
_exptl_crystal_description block
_exptl_crystal_F_000 1280
_exptl_crystal_size_max 0.20
_exptl_crystal_size_mid 0.19
_exptl_crystal_size_min 0.06
_refine_diff_density_max 2.098
_refine_diff_density_min -1.164
_refine_ls_extinction_method none
_refine_ls_goodness_of_fit_ref 1.027
_refine_ls_hydrogen_treatment constr
_refine_ls_matrix_type full
_refine_ls_number_parameters 192
_refine_ls_number_reflns 3573
_refine_ls_number_restraints 0
_refine_ls_restrained_S_all 1.027
_refine_ls_R_factor_all 0.0526
_refine_ls_R_factor_gt 0.0345
_refine_ls_shift/su_max 0.000
_refine_ls_shift/su_mean 0.000
_refine_ls_structure_factor_coef Fsqd
_refine_ls_weighting_details 'calc w=1/[\s^2^(Fo^2^)+(0.0324P)^2^+0.0000P] where P=(Fo^2^+2Fc^2^)/3'
_refine_ls_weighting_scheme calc
_refine_ls_wR_factor_gt 0.0711
_refine_ls_wR_factor_ref 0.0826
_reflns_number_gt 2809
_reflns_number_total 3573
_reflns_threshold_expression I>2sigma(I)
_cod_data_source_file tk2697.cif
_cod_data_source_block I
_cod_original_sg_symbol_H-M 'P 21/c'
_cod_database_code 2228031
_cod_database_fobs_code 2228031

loop_
_symmetry_equiv_pos_as_xyz
'x, y, z'
'-x, y+1/2, -z+1/2'
'-x, -y, -z'
'x, -y-1/2, z-1/2'

loop_
_atom_site_type_symbol
_atom_site_label
_atom_site_fract_x
_atom_site_fract_y
_atom_site_fract_z
_atom_site_U_iso_or_equiv
_atom_site_adp_type
_atom_site_calc_flag
_atom_site_refinement_flags
_atom_site_occupancy
_atom_site_disorder_assembly
_atom_site_disorder_group
Pt Pt1 0.22004(4) 0.152591(13) 0.21512(3) 0.02504(11) Uani d . 1 . .
I I1 0.44358(8) 0.19167(3) 0.12073(8) 0.04961(19) Uani d . 1 . .
I I2 0.02342(7) 0.10938(2) 0.33373(6) 0.03254(15) Uani d . 1 . .
S S1 0.0408(2) 0.22130(9) 0.0922(2) 0.0282(4) Uani d . 1 . .
O O1 -0.0003(7) 0.2220(3) -0.0675(6) 0.0410(15) Uani d . 1 . .
N N1 0.3965(8) 0.0876(3) 0.3075(7) 0.0282(15) Uani d . 1 . .
C C1 0.5309(9) 0.0945(3) 0.4428(8) 0.0247(17) Uani d . 1 . .
C C2 0.5382(11) 0.1408(4) 0.5345(9) 0.036(2) Uani d . 1 . .
H H2 0.4474 0.1678 0.5020 0.043 Uiso calc R 1 . .
C C3 0.6736(11) 0.1471(4) 0.6683(10) 0.039(2) Uani d . 1 . .
H H3 0.6754 0.1780 0.7295 0.047 Uiso calc R 1 . .
C C4 0.8130(11) 0.1081(4) 0.7186(10) 0.046(3) Uani d . 1 . .
H H4 0.9081 0.1136 0.8118 0.056 Uiso calc R 1 . .
C C5 0.8103(10) 0.0635(4) 0.6344(10) 0.042(2) Uani d . 1 . .
H H5 0.9044 0.0378 0.6686 0.050 Uiso calc R 1 . .
C C6 0.6695(10) 0.0543(4) 0.4955(9) 0.034(2) Uani d . 1 . .
C C7 0.6615(10) 0.0093(4) 0.4048(10) 0.039(2) Uani d . 1 . .
H H7 0.7548 -0.0167 0.4367 0.047 Uiso calc R 1 . .
C C8 0.5221(10) 0.0007(3) 0.2686(9) 0.0313(19) Uani d . 1 . .
C C9 0.5072(11) -0.0455(4) 0.1740(11) 0.042(2) Uani d . 1 . .
H H9 0.5958 -0.0732 0.2045 0.050 Uiso calc R 1 . .
C C10 0.3711(12) -0.0513(4) 0.0421(10) 0.045(2) Uani d . 1 . .
H H10 0.3649 -0.0821 -0.0207 0.054 Uiso calc R 1 . .
C C11 0.2376(11) -0.0108(4) -0.0020(9) 0.037(2) Uani d . 1 . .
H H11 0.1403 -0.0152 -0.0943 0.044 Uiso calc R 1 . .
C C12 0.2453(10) 0.0344(4) 0.0852(9) 0.035(2) Uani d . 1 . .
H H12 0.1538 0.0610 0.0529 0.042 Uiso calc R 1 . .
C C13 0.3888(10) 0.0418(3) 0.2234(9) 0.0296(18) Uani d . 1 . .
C C14 0.1268(10) 0.2874(4) 0.1699(9) 0.036(2) Uani d . 1 . .
H H14A 0.2394 0.2928 0.1661 0.055 Uiso calc R 1 . .
H H14B 0.1415 0.2887 0.2734 0.055 Uiso calc R 1 . .
H H14C 0.0471 0.3172 0.1134 0.055 Uiso calc R 1 . .
C C15 -0.1582(10) 0.2226(4) 0.1040(9) 0.038(2) Uani d . 1 . .
H H15A -0.2275 0.2540 0.0453 0.057 Uiso calc R 1 . .
H H15B -0.1395 0.2272 0.2079 0.057 Uiso calc R 1 . .
H H15C -0.2197 0.1872 0.0655 0.057 Uiso calc R 1 . .

loop_
_atom_site_aniso_label
_atom_site_aniso_U_11
_atom_site_aniso_U_22
_atom_site_aniso_U_33
_atom_site_aniso_U_12
_atom_site_aniso_U_13
_atom_site_aniso_U_23
Pt1 0.02442(17) 0.0238(2) 0.02705(18) 0.00111(12) 0.01078(13) 0.00131(13)
I1 0.0400(4) 0.0479(4) 0.0741(5) 0.0065(3) 0.0368(3) 0.0194(3)
I2 0.0375(3) 0.0295(3) 0.0353(3) -0.0020(2) 0.0198(2) 0.0003(2)
S1 0.0316(11) 0.0290(12) 0.0239(10) 0.0046(8) 0.0113(8) 0.0022(8)
O1 0.050(4) 0.052(4) 0.020(3) 0.011(3) 0.014(3) 0.005(3)
N1 0.028(4) 0.019(4) 0.039(4) 0.000(3) 0.015(3) 0.003(3)
C1 0.017(4) 0.021(5) 0.029(4) 0.002(3) 0.002(3) 0.009(3)
C2 0.039(5) 0.028(5) 0.035(5) 0.000(4) 0.009(4) 0.006(4)
C3 0.042(5) 0.034(6) 0.032(5) -0.011(4) 0.007(4) 0.004(4)
C4 0.035(5) 0.054(7) 0.033(5) -0.012(5) -0.003(4) 0.013(5)
C5 0.027(5) 0.047(7) 0.040(5) -0.001(4) 0.002(4) 0.013(5)
C6 0.031(5) 0.037(6) 0.037(5) -0.005(4) 0.016(4) 0.008(4)
C7 0.034(5) 0.033(6) 0.053(6) 0.009(4) 0.020(4) 0.016(4)
C8 0.028(4) 0.021(5) 0.048(5) 0.000(3) 0.018(4) 0.008(4)
C9 0.047(6) 0.028(6) 0.062(6) 0.004(4) 0.034(5) 0.006(5)
C10 0.070(7) 0.027(6) 0.051(6) -0.008(5) 0.037(5) -0.013(4)
C11 0.036(5) 0.037(6) 0.033(5) -0.003(4) 0.011(4) -0.002(4)
C12 0.035(5) 0.028(5) 0.042(5) -0.001(4) 0.015(4) 0.001(4)
C13 0.035(5) 0.024(5) 0.035(5) 0.007(4) 0.020(4) 0.006(4)
C14 0.042(5) 0.029(6) 0.035(5) 0.002(4) 0.013(4) 0.003(4)
C15 0.031(5) 0.034(6) 0.043(5) 0.006(4) 0.009(4) 0.006(4)

loop_
_atom_type_symbol
_atom_type_description
_atom_type_scat_dispersion_real
_atom_type_scat_dispersion_imag
_atom_type_scat_source
C C 0.0033 0.0016 'International Tables Vol C Tables 4.2.6.8 and 6.1.1.4'
H H 0.0000 0.0000 'International Tables Vol C Tables 4.2.6.8 and 6.1.1.4'
I I -0.4742 1.8119 'International Tables Vol C Tables 4.2.6.8 and 6.1.1.4'
N N 0.0061 0.0033 'International Tables Vol C Tables 4.2.6.8 and 6.1.1.4'
O O 0.0106 0.0060 'International Tables Vol C Tables 4.2.6.8 and 6.1.1.4'
Pt Pt -1.7033 8.3905 'International Tables Vol C Tables 4.2.6.8 and 6.1.1.4'
S S 0.1246 0.1234 'International Tables Vol C Tables 4.2.6.8 and 6.1.1.4'

loop_
_geom_angle_atom_site_label_1
_geom_angle_atom_site_label_2
_geom_angle_atom_site_label_3
_geom_angle_site_symmetry_1
_geom_angle_site_symmetry_3
_geom_angle
_geom_angle_publ_flag
N1 Pt1 S1 . . 172.71(17) ?
N1 Pt1 I1 . . 85.75(16) ?
S1 Pt1 I1 . . 88.55(5) ?
N1 Pt1 I2 . . 89.21(16) ?
S1 Pt1 I2 . . 96.73(5) ?
I1 Pt1 I2 . . 174.03(2) ?
O1 S1 C15 . . 105.5(4) ?
O1 S1 C14 . . 109.1(4) ?
C15 S1 C14 . . 101.0(4) ?
O1 S1 Pt1 . . 113.6(3) ?
C15 S1 Pt1 . . 116.0(3) ?
C14 S1 Pt1 . . 110.6(3) ?
C13 N1 C1 . . 120.5(7) ?
C13 N1 Pt1 . . 119.0(5) ?
C1 N1 Pt1 . . 119.9(5) ?
N1 C1 C2 . . 121.4(7) ?
N1 C1 C6 . . 120.2(7) ?
C2 C1 C6 . . 118.4(7) ?
C3 C2 C1 . . 120.5(8) ?
C3 C2 H2 . . 119.7 ?
C1 C2 H2 . . 119.7 ?
C2 C3 C4 . . 121.0(9) ?
C2 C3 H3 . . 119.5 ?
C4 C3 H3 . . 119.5 ?
C5 C4 C3 . . 120.0(8) ?
C5 C4 H4 . . 120.0 ?
C3 C4 H4 . . 120.0 ?
C4 C5 C6 . . 121.1(8) ?
C4 C5 H5 . . 119.5 ?
C6 C5 H5 . . 119.5 ?
C7 C6 C5 . . 123.1(8) ?
C7 C6 C1 . . 117.9(7) ?
C5 C6 C1 . . 118.9(8) ?
C6 C7 C8 . . 122.5(8) ?
C6 C7 H7 . . 118.7 ?
C8 C7 H7 . . 118.7 ?
C7 C8 C9 . . 124.3(8) ?
C7 C8 C13 . . 116.7(8) ?
C9 C8 C13 . . 119.0(8) ?
C10 C9 C8 . . 121.8(8) ?
C10 C9 H9 . . 119.1 ?
C8 C9 H9 . . 119.1 ?
C9 C10 C11 . . 119.1(8) ?
C9 C10 H10 . . 120.4 ?
C11 C10 H10 . . 120.4 ?
C12 C11 C10 . . 121.4(8) ?
C12 C11 H11 . . 119.3 ?
C10 C11 H11 . . 119.3 ?
C11 C12 C13 . . 120.4(8) ?
C11 C12 H12 . . 119.8 ?
C13 C12 H12 . . 119.8 ?
N1 C13 C12 . . 119.8(7) ?
N1 C13 C8 . . 122.0(7) ?
C12 C13 C8 . . 118.2(8) ?
S1 C14 H14A . . 109.5 ?
S1 C14 H14B . . 109.5 ?
H14A C14 H14B . . 109.5 ?
S1 C14 H14C . . 109.5 ?
H14A C14 H14C . . 109.5 ?
H14B C14 H14C . . 109.5 ?
S1 C15 H15A . . 109.5 ?
S1 C15 H15B . . 109.5 ?
H15A C15 H15B . . 109.5 ?
S1 C15 H15C . . 109.5 ?
H15A C15 H15C . . 109.5 ?
H15B C15 H15C . . 109.5 ?

loop_
_geom_bond_atom_site_label_1
_geom_bond_atom_site_label_2
_geom_bond_site_symmetry_2
_geom_bond_distance
_geom_bond_publ_flag
Pt1 N1 . 2.083(6) y
Pt1 S1 . 2.222(2) y
Pt1 I1 . 2.6082(6) y
Pt1 I2 . 2.6160(6) y
S1 O1 . 1.472(5) ?
S1 C15 . 1.740(8) ?
S1 C14 . 1.771(9) ?
N1 C13 . 1.358(10) ?
N1 C1 . 1.362(9) ?
C1 C2 . 1.414(11) ?
C1 C6 . 1.435(11) ?
C2 C3 . 1.355(11) ?
C2 H2 . 0.9500 ?
C3 C4 . 1.420(12) ?
C3 H3 . 0.9500 ?
C4 C5 . 1.345(13) ?
C4 H4 . 0.9500 ?
C5 C6 . 1.416(11) ?
C5 H5 . 0.9500 ?
C6 C7 . 1.381(12) ?
C7 C8 . 1.392(11) ?
C7 H7 . 0.9500 ?
C8 C9 . 1.417(12) ?
C8 C13 . 1.420(10) ?
C9 C10 . 1.344(13) ?
C9 H9 . 0.9500 ?
C10 C11 . 1.410(12) ?
C10 H10 . 0.9500 ?
C11 C12 . 1.364(11) ?
C11 H11 . 0.9500 ?
C12 C13 . 1.415(11) ?
C12 H12 . 0.9500 ?
C14 H14A . 0.9800 ?
C14 H14B . 0.9800 ?
C14 H14C . 0.9800 ?
C15 H15A . 0.9800 ?
C15 H15B . 0.9800 ?
C15 H15C . 0.9800 ?

loop_
_geom_hbond_atom_site_label_D
_geom_hbond_atom_site_label_H
_geom_hbond_atom_site_label_A
_geom_hbond_site_symmetry_A
_geom_hbond_distance_DH
_geom_hbond_distance_HA
_geom_hbond_distance_DA
_geom_hbond_angle_DHA
C14 H14B O1 4_566 0.98 2.36 3.209(10) 144.7
C15 H15B O1 4_566 0.98 2.37 3.241(10) 147.4

loop_
_geom_torsion_atom_site_label_1
_geom_torsion_atom_site_label_2
_geom_torsion_atom_site_label_3
_geom_torsion_atom_site_label_4
_geom_torsion_site_symmetry_1
_geom_torsion_site_symmetry_2
_geom_torsion_site_symmetry_3
_geom_torsion_site_symmetry_4
_geom_torsion
_geom_torsion_publ_flag
I1 Pt1 S1 O1 . . . . 57.2(3) ?
I2 Pt1 S1 O1 . . . . -125.6(3) ?
I1 Pt1 S1 C15 . . . . 179.8(3) ?
I2 Pt1 S1 C15 . . . . -3.0(3) ?
I1 Pt1 S1 C14 . . . . -65.9(3) ?
I2 Pt1 S1 C14 . . . . 111.3(3) ?
I1 Pt1 N1 C13 . . . . -87.4(5) ?
I2 Pt1 N1 C13 . . . . 95.8(5) ?
I1 Pt1 N1 C1 . . . . 84.1(5) ?
I2 Pt1 N1 C1 . . . . -92.8(5) ?
C13 N1 C1 C2 . . . . -177.6(7) ?
Pt1 N1 C1 C2 . . . . 11.0(9) ?
C13 N1 C1 C6 . . . . 2.4(11) ?
Pt1 N1 C1 C6 . . . . -169.0(5) ?
N1 C1 C2 C3 . . . . -179.6(7) ?
C6 C1 C2 C3 . . . . 0.4(12) ?
C1 C2 C3 C4 . . . . 1.3(13) ?
C2 C3 C4 C5 . . . . -1.3(14) ?
C3 C4 C5 C6 . . . . -0.4(13) ?
C4 C5 C6 C7 . . . . 179.6(8) ?
C4 C5 C6 C1 . . . . 2.1(12) ?
N1 C1 C6 C7 . . . . 0.3(11) ?
C2 C1 C6 C7 . . . . -179.7(7) ?
N1 C1 C6 C5 . . . . 177.9(7) ?
C2 C1 C6 C5 . . . . -2.1(11) ?
C5 C6 C7 C8 . . . . 179.9(8) ?
C1 C6 C7 C8 . . . . -2.6(12) ?
C6 C7 C8 C9 . . . . -178.6(7) ?
C6 C7 C8 C13 . . . . 2.2(12) ?
C7 C8 C9 C10 . . . . -178.7(8) ?
C13 C8 C9 C10 . . . . 0.6(12) ?
C8 C9 C10 C11 . . . . -1.4(13) ?
C9 C10 C11 C12 . . . . 1.2(13) ?
C10 C11 C12 C13 . . . . -0.1(13) ?
C1 N1 C13 C12 . . . . 178.0(7) ?
Pt1 N1 C13 C12 . . . . -10.6(9) ?
C1 N1 C13 C8 . . . . -2.9(11) ?
Pt1 N1 C13 C8 . . . . 168.6(6) ?
C11 C12 C13 N1 . . . . 178.5(7) ?
C11 C12 C13 C8 . . . . -0.7(12) ?
C7 C8 C13 N1 . . . . 0.6(11) ?
C9 C8 C13 N1 . . . . -178.7(7) ?
C7 C8 C13 C12 . . . . 179.8(7) ?
C9 C8 C13 C12 . . . . 0.5(11) ?
